data_1531601
loop_
_publ_author_name
'Kristl, M.'
'Drofenik, M.'
'Golic, L.'

_publ_section_title
;
 Synthesis and structure of hydroxylammonium fluorosilicates
;
_journal_name_full 'Acta Chimica Slovenica'
_journal_page_first 243
_journal_page_last 250
_journal_volume 49
_journal_year 2002
_chemical_formula_sum 'F6 H12 N2 O4 Si'
_chemical_name_systematic '(N H3 O H)2 (Si F6) (H2 O)2'
_space_group_IT_number 15
_symmetry_space_group_name_Hall '-I 2ya'
_symmetry_space_group_name_H-M 'I 1 2/a 1'
_cell_angle_alpha 90
_cell_angle_beta 102.09
_cell_angle_gamma 90
_cell_formula_units_Z 4
_cell_length_a 10.772
_cell_length_b 7.336
_cell_length_c 10.447
_cell_volume 807.246
_citation_journal_id_ASTM ACSLE7
_cod_data_source_file Kristl_ACSLE7_2002_137.cif
_cod_data_source_block H12F6N2O4Si1
_cod_original_cell_volume 807.2463
_cod_original_sg_symbol_Hall '-C 2yc (x+z,y,-x)'
_cod_original_formula_sum 'H12 F6 N2 O4 Si1'
_cod_database_code 1531601

loop_
_symmetry_equiv_pos_as_xyz
x,y,z
-x+1/2,y,-z
-x,-y,-z
x-1/2,-y,z
x+1/2,y+1/2,z+1/2
-x+1,y+1/2,-z+1/2
-x+1/2,-y+1/2,-z+1/2
x,-y+1/2,z+1/2

loop_
_atom_site_label
_atom_site_type_symbol
_atom_site_fract_x
_atom_site_fract_y
_atom_site_fract_z
_atom_site_occupancy
_atom_site_U_iso_or_equiv
H1 H+1 0.521 0.649 0.7297 1 0.0
Si1 Si+4 0.75 0.13605 0.5 1 0.0
H3 H+1 0.5122 0.592 0.8494 1 0.0
H4 H+1 0.5588 0.831 0.921 1 0.0
N1 N-1 0.49066 0.67277 0.79569 1 0.0
H5 H+1 0.6817 0.553 0.6101 1 0.0
H6 H+1 0.6812 0.725 0.6098 1 0.0
O2 O-2 0.63563 0.64076 0.5962 1 0.0
F1 F-1 0.74629 -0.02392 0.61412 1 0.0
O1 O-2 0.54483 0.84021 0.84156 1 0.0
F2 F-1 0.59069 0.13435 0.45962 1 0.0
H2 H+1 0.4154 0.683 0.7713 1 0.0
F3 F-1 0.74587 0.29835 0.61299 1 0.0
